data_2235244
loop_
_publ_author_name
'Ouyang, Xi-Lin'
'Ouyang, Miao'
'Huang, Shi-Wen'

_publ_section_title
;
 6-Chloro-2-phenyl-3-(2-phenylethynyl)quinoxaline
;
_journal_coeditor_code SU2414
_journal_issue 6
_journal_name_full 'Acta Crystallographica Section E'
_journal_page_first o1741
_journal_paper_doi 10.1107/S1600536812020776
_journal_volume 68
_journal_year 2012
_chemical_formula_iupac 'C22 H13 Cl N2'
_chemical_formula_moiety 'C22 H13 Cl N2'
_chemical_formula_sum 'C22 H13 Cl N2'
_chemical_formula_weight 340.79
_chemical_name_systematic
;
6-Chloro-2-phenyl-3-(2-phenylethynyl)quinoxaline
;
_space_group_IT_number 2
_symmetry_cell_setting triclinic
_symmetry_space_group_name_Hall '-P 1'
_symmetry_space_group_name_H-M 'P -1'
_atom_sites_solution_hydrogens geom
_atom_sites_solution_primary direct
_atom_sites_solution_secondary difmap
_audit_creation_method SHELXL-97
_cell_angle_alpha 73.032(15)
_cell_angle_beta 81.036(17)
_cell_angle_gamma 64.374(13)
_cell_formula_units_Z 2
_cell_length_a 8.8652(13)
_cell_length_b 9.8591(8)
_cell_length_c 10.9740(17)
_cell_measurement_reflns_used 3874
_cell_measurement_temperature 223(2)
_cell_measurement_theta_max 27.5
_cell_measurement_theta_min 3.2
_cell_volume 826.7(2)
_computing_cell_refinement 'CrystalClear (Rigaku, 2002)'
_computing_data_collection 'CrystalClear (Rigaku, 2002)'
_computing_data_reduction 'CrystalClear (Rigaku, 2002)'
_computing_molecular_graphics 'CrystalStructure (Rigaku, 2002)'
_computing_publication_material 'SHELXL97 (Sheldrick, 2008)'
_computing_structure_refinement 'SHELXL97 (Sheldrick, 2008)'
_computing_structure_solution 'SHELXS97 (Sheldrick, 2008)'
_diffrn_ambient_temperature 223(2)
_diffrn_detector_area_resol_mean 14.63
_diffrn_measured_fraction_theta_full 0.977
_diffrn_measured_fraction_theta_max 0.977
_diffrn_measurement_device_type 'Rigaku Saturn'
_diffrn_measurement_method \w
_diffrn_radiation_monochromator graphite
_diffrn_radiation_source 'fine-focus sealed tube'
_diffrn_radiation_type MoK\a
_diffrn_radiation_wavelength 0.71075
_diffrn_reflns_av_R_equivalents 0.0238
_diffrn_reflns_av_sigmaI/netI 0.0457
_diffrn_reflns_limit_h_max 9
_diffrn_reflns_limit_h_min -11
_diffrn_reflns_limit_k_max 12
_diffrn_reflns_limit_k_min -12
_diffrn_reflns_limit_l_max 10
_diffrn_reflns_limit_l_min -14
_diffrn_reflns_number 7504
_diffrn_reflns_theta_full 27.51
_diffrn_reflns_theta_max 27.51
_diffrn_reflns_theta_min 3.15
_exptl_absorpt_coefficient_mu 0.237
_exptl_absorpt_correction_T_max 0.954
_exptl_absorpt_correction_T_min 0.649
_exptl_absorpt_correction_type multi-scan
_exptl_absorpt_process_details '(<i>REQAB</i>; Jacobson, 1998)'
_exptl_crystal_colour yellow
_exptl_crystal_density_diffrn 1.369
_exptl_crystal_density_method 'not measured'
_exptl_crystal_description block
_exptl_crystal_F_000 352
_exptl_crystal_size_max 0.70
_exptl_crystal_size_mid 0.45
_exptl_crystal_size_min 0.20
_refine_diff_density_max 0.272
_refine_diff_density_min -0.369
_refine_ls_extinction_method none
_refine_ls_goodness_of_fit_ref 1.071
_refine_ls_hydrogen_treatment constr
_refine_ls_matrix_type full
_refine_ls_number_parameters 227
_refine_ls_number_reflns 3714
_refine_ls_number_restraints 0
_refine_ls_restrained_S_all 1.071
_refine_ls_R_factor_all 0.0655
_refine_ls_R_factor_gt 0.0480
_refine_ls_shift/su_max 0.000
_refine_ls_shift/su_mean 0.000
_refine_ls_structure_factor_coef Fsqd
_refine_ls_weighting_details 'calc w=1/[\s^2^(Fo^2^)+(0.0712P)^2^] where P=(Fo^2^+2Fc^2^)/3'
_refine_ls_weighting_scheme calc
_refine_ls_wR_factor_gt 0.1180
_refine_ls_wR_factor_ref 0.1277
_reflns_number_gt 2855
_reflns_number_total 3714
_reflns_threshold_expression I>2sigma(I)
_cod_data_source_file su2414.cif
_cod_data_source_block I
_cod_original_cell_volume 826.68(19)
_cod_database_code 2235244
_cod_database_fobs_code 2235244

loop_
_symmetry_equiv_pos_as_xyz
'x, y, z'
'-x, -y, -z'

loop_
_atom_site_type_symbol
_atom_site_label
_atom_site_fract_x
_atom_site_fract_y
_atom_site_fract_z
_atom_site_U_iso_or_equiv
_atom_site_adp_type
_atom_site_calc_flag
_atom_site_refinement_flags
_atom_site_occupancy
_atom_site_symmetry_multiplicity
Cl Cl1 -0.11370(6) 0.42900(6) 1.28280(4) 0.05093(18) Uani d . 1 1
N N1 0.47258(16) 0.32096(14) 0.93213(12) 0.0299(3) Uani d . 1 1
N N2 0.26481(16) 0.16607(15) 0.94729(12) 0.0314(3) Uani d . 1 1
C C1 0.05364(19) 0.40009(19) 1.17229(15) 0.0344(4) Uani d . 1 1
C C2 0.1450(2) 0.49110(19) 1.15630(15) 0.0349(4) Uani d . 1 1
H H2 0.1121 0.5680 1.2012 0.042 Uiso calc R 1 1
C C3 0.28190(19) 0.46636(18) 1.07482(15) 0.0326(4) Uani d . 1 1
H H3 0.3446 0.5255 1.0643 0.039 Uiso calc R 1 1
C C4 0.32946(18) 0.35241(17) 1.00641(14) 0.0286(3) Uani d . 1 1
C C5 0.22960(19) 0.26891(18) 1.01856(14) 0.0298(3) Uani d . 1 1
C C6 0.0918(2) 0.29202(19) 1.10582(15) 0.0338(4) Uani d . 1 1
H H6 0.0276 0.2339 1.1178 0.041 Uiso calc R 1 1
C C7 0.51048(19) 0.21689(17) 0.86690(14) 0.0292(3) Uani d . 1 1
C C8 0.40000(18) 0.14242(17) 0.87130(14) 0.0288(3) Uani d . 1 1
C C9 0.67530(19) 0.17448(17) 0.79653(15) 0.0308(3) Uani d . 1 1
C C10 0.8145(2) 0.14816(19) 0.85823(17) 0.0379(4) Uani d . 1 1
H H10 0.8026 0.1569 0.9426 0.045 Uiso calc R 1 1
C C11 0.9711(2) 0.1090(2) 0.79661(19) 0.0456(5) Uani d . 1 1
H H11 1.0649 0.0899 0.8396 0.055 Uiso calc R 1 1
C C12 0.9889(2) 0.0981(2) 0.6723(2) 0.0485(5) Uani d . 1 1
H H12 1.0947 0.0714 0.6305 0.058 Uiso calc R 1 1
C C13 0.8506(2) 0.1266(2) 0.60934(18) 0.0459(5) Uani d . 1 1
H H13 0.8628 0.1209 0.5241 0.055 Uiso calc R 1 1
C C14 0.6945(2) 0.16343(19) 0.67054(16) 0.0366(4) Uani d . 1 1
H H14 0.6016 0.1810 0.6274 0.044 Uiso calc R 1 1
C C15 0.43695(19) 0.03324(18) 0.79721(15) 0.0322(4) Uani d . 1 1
C C16 0.4708(2) -0.06017(18) 0.73719(15) 0.0339(4) Uani d . 1 1
C C17 0.5261(2) -0.17824(18) 0.66936(15) 0.0324(4) Uani d . 1 1
C C18 0.6633(2) -0.1962(2) 0.58335(16) 0.0397(4) Uani d . 1 1
H H18 0.7119 -0.1241 0.5638 0.048 Uiso calc R 1 1
C C19 0.7275(2) -0.3183(2) 0.52727(17) 0.0434(4) Uani d . 1 1
H H19 0.8201 -0.3299 0.4699 0.052 Uiso calc R 1 1
C C20 0.6561(2) -0.4245(2) 0.55506(17) 0.0420(4) Uani d . 1 1
H H20 0.7017 -0.5093 0.5179 0.050 Uiso calc R 1 1
C C21 0.5186(2) -0.4060(2) 0.63702(17) 0.0399(4) Uani d . 1 1
H H21 0.4698 -0.4777 0.6547 0.048 Uiso calc R 1 1
C C22 0.4516(2) -0.28344(19) 0.69351(16) 0.0364(4) Uani d . 1 1
H H22 0.3562 -0.2705 0.7481 0.044 Uiso calc R 1 1

loop_
_atom_site_aniso_label
_atom_site_aniso_U_11
_atom_site_aniso_U_22
_atom_site_aniso_U_33
_atom_site_aniso_U_12
_atom_site_aniso_U_13
_atom_site_aniso_U_23
Cl1 0.0412(3) 0.0698(3) 0.0470(3) -0.0267(2) 0.0169(2) -0.0255(2)
N1 0.0286(6) 0.0311(7) 0.0339(7) -0.0147(6) 0.0008(6) -0.0106(6)
N2 0.0298(7) 0.0338(7) 0.0353(7) -0.0166(6) -0.0003(6) -0.0103(6)
C1 0.0287(8) 0.0418(9) 0.0311(8) -0.0133(7) 0.0021(7) -0.0102(7)
C2 0.0334(8) 0.0378(9) 0.0358(9) -0.0136(7) 0.0004(7) -0.0151(7)
C3 0.0332(8) 0.0334(8) 0.0358(8) -0.0158(7) -0.0027(7) -0.0112(7)
C4 0.0255(7) 0.0310(8) 0.0307(8) -0.0131(7) -0.0008(6) -0.0075(7)
C5 0.0287(8) 0.0306(8) 0.0309(8) -0.0127(7) -0.0032(6) -0.0070(7)
C6 0.0306(8) 0.0387(9) 0.0356(8) -0.0181(7) 0.0014(7) -0.0092(7)
C7 0.0277(8) 0.0296(8) 0.0308(8) -0.0129(6) -0.0011(6) -0.0062(6)
C8 0.0272(7) 0.0281(8) 0.0325(8) -0.0115(6) -0.0018(7) -0.0089(7)
C9 0.0287(8) 0.0277(8) 0.0386(8) -0.0145(7) 0.0044(7) -0.0100(7)
C10 0.0348(9) 0.0410(9) 0.0446(9) -0.0194(8) 0.0025(8) -0.0164(8)
C11 0.0289(8) 0.0484(11) 0.0660(12) -0.0191(8) 0.0024(9) -0.0207(9)
C12 0.0356(9) 0.0501(11) 0.0656(12) -0.0230(9) 0.0192(9) -0.0254(10)
C13 0.0480(10) 0.0495(11) 0.0443(10) -0.0244(9) 0.0154(9) -0.0195(9)
C14 0.0358(9) 0.0390(9) 0.0380(9) -0.0177(8) 0.0043(7) -0.0130(7)
C15 0.0297(8) 0.0339(8) 0.0372(9) -0.0161(7) -0.0002(7) -0.0105(7)
C16 0.0333(8) 0.0340(9) 0.0372(9) -0.0165(7) -0.0018(7) -0.0082(7)
C17 0.0331(8) 0.0313(8) 0.0343(8) -0.0132(7) -0.0034(7) -0.0096(7)
C18 0.0445(10) 0.0375(9) 0.0411(9) -0.0212(8) 0.0023(8) -0.0107(8)
C19 0.0442(10) 0.0480(10) 0.0386(9) -0.0195(9) 0.0078(8) -0.0157(8)
C20 0.0511(10) 0.0369(9) 0.0404(9) -0.0144(8) -0.0025(8) -0.0182(8)
C21 0.0454(10) 0.0386(9) 0.0447(10) -0.0219(8) -0.0052(8) -0.0140(8)
C22 0.0357(9) 0.0385(9) 0.0406(9) -0.0177(8) -0.0005(7) -0.0143(8)

loop_
_atom_type_symbol
_atom_type_description
_atom_type_scat_dispersion_real
_atom_type_scat_dispersion_imag
_atom_type_scat_source
C C 0.0033 0.0016 'International Tables Vol C Tables 4.2.6.8 and 6.1.1.4'
H H 0.0000 0.0000 'International Tables Vol C Tables 4.2.6.8 and 6.1.1.4'
N N 0.0061 0.0033 'International Tables Vol C Tables 4.2.6.8 and 6.1.1.4'
Cl Cl 0.1484 0.1585 'International Tables Vol C Tables 4.2.6.8 and 6.1.1.4'

loop_
_geom_angle_atom_site_label_1
_geom_angle_atom_site_label_2
_geom_angle_atom_site_label_3
_geom_angle
C7 N1 C4 118.09(11)
C8 N2 C5 117.11(12)
C6 C1 C2 122.68(14)
C6 C1 Cl1 119.67(12)
C2 C1 Cl1 117.65(12)
C3 C2 C1 119.21(14)
C3 C2 H2 120.4
C1 C2 H2 120.4
C2 C3 C4 120.20(13)
C2 C3 H3 119.9
C4 C3 H3 119.9
N1 C4 C3 119.84(12)
N1 C4 C5 120.75(13)
C3 C4 C5 119.39(13)
N2 C5 C6 119.21(12)
N2 C5 C4 121.04(13)
C6 C5 C4 119.75(13)
C1 C6 C5 118.58(13)
C1 C6 H6 120.7
C5 C6 H6 120.7
N1 C7 C8 120.60(12)
N1 C7 C9 116.64(12)
C8 C7 C9 122.65(12)
N2 C8 C15 116.82(12)
N2 C8 C7 122.04(12)
C15 C8 C7 121.08(13)
C10 C9 C14 118.97(14)
C10 C9 C7 118.40(14)
C14 C9 C7 122.62(15)
C9 C10 C11 120.69(16)
C9 C10 H10 119.7
C11 C10 H10 119.7
C12 C11 C10 119.90(17)
C12 C11 H11 120.1
C10 C11 H11 120.1
C11 C12 C13 119.87(16)
C11 C12 H12 120.1
C13 C12 H12 120.1
C12 C13 C14 120.66(17)
C12 C13 H13 119.7
C14 C13 H13 119.7
C13 C14 C9 119.90(16)
C13 C14 H14 120.0
C9 C14 H14 120.0
C16 C15 C8 178.49(18)
C15 C16 C17 174.90(17)
C18 C17 C22 118.90(14)
C18 C17 C16 120.00(13)
C22 C17 C16 120.97(14)
C19 C18 C17 120.41(14)
C19 C18 H18 119.8
C17 C18 H18 119.8
C18 C19 C20 120.15(15)
C18 C19 H19 119.9
C20 C19 H19 119.9
C21 C20 C19 119.98(14)
C21 C20 H20 120.0
C19 C20 H20 120.0
C20 C21 C22 120.73(14)
C20 C21 H21 119.6
C22 C21 H21 119.6
C21 C22 C17 119.76(15)
C21 C22 H22 120.1
C17 C22 H22 120.1

loop_
_geom_bond_atom_site_label_1
_geom_bond_atom_site_label_2
_geom_bond_distance
Cl1 C1 1.7401(16)
N1 C7 1.3168(18)
N1 C4 1.3621(18)
N2 C8 1.3216(19)
N2 C5 1.3602(19)
C1 C6 1.359(2)
C1 C2 1.408(2)
C2 C3 1.366(2)
C2 H2 0.9400
C3 C4 1.410(2)
C3 H3 0.9400
C4 C5 1.417(2)
C5 C6 1.408(2)
C6 H6 0.9400
C7 C8 1.445(2)
C7 C9 1.488(2)
C8 C15 1.432(2)
C9 C10 1.389(2)
C9 C14 1.397(2)
C10 C11 1.389(2)
C10 H10 0.9400
C11 C12 1.378(3)
C11 H11 0.9400
C12 C13 1.383(3)
C12 H12 0.9400
C13 C14 1.384(2)
C13 H13 0.9400
C14 H14 0.9400
C15 C16 1.194(2)
C16 C17 1.431(2)
C17 C18 1.398(2)
C17 C22 1.400(2)
C18 C19 1.373(2)
C18 H18 0.9400
C19 C20 1.384(2)
C19 H19 0.9400
C20 C21 1.375(2)
C20 H20 0.9400
C21 C22 1.378(2)
C21 H21 0.9400
C22 H22 0.9400

loop_
_geom_hbond_atom_site_label_D
_geom_hbond_atom_site_label_H
_geom_hbond_atom_site_label_A
_geom_hbond_site_symmetry_A
_geom_hbond_distance_DH
_geom_hbond_distance_HA
_geom_hbond_distance_DA
_geom_hbond_angle_DHA
C14 H14 Cg2 2_656 0.94 3.00 3.845(2) 151

loop_
_geom_torsion_atom_site_label_1
_geom_torsion_atom_site_label_2
_geom_torsion_atom_site_label_3
_geom_torsion_atom_site_label_4
_geom_torsion
C6 C1 C2 C3 -2.8(3)
Cl1 C1 C2 C3 176.92(13)
C1 C2 C3 C4 0.9(3)
C7 N1 C4 C3 -178.15(14)
C7 N1 C4 C5 3.5(2)
C2 C3 C4 N1 -175.48(15)
C2 C3 C4 C5 2.9(2)
C8 N2 C5 C6 -176.75(14)
C8 N2 C5 C4 3.1(2)
N1 C4 C5 N2 -6.4(2)
C3 C4 C5 N2 175.30(14)
N1 C4 C5 C6 173.49(14)
C3 C4 C5 C6 -4.8(2)
C2 C1 C6 C5 0.8(3)
Cl1 C1 C6 C5 -178.91(12)
N2 C5 C6 C1 -177.12(15)
C4 C5 C6 C1 3.0(2)
C4 N1 C7 C8 2.0(2)
C4 N1 C7 C9 -174.41(13)
C5 N2 C8 C15 179.58(14)
C5 N2 C8 C7 2.5(2)
N1 C7 C8 N2 -5.3(2)
C9 C7 C8 N2 170.89(15)
N1 C7 C8 C15 177.74(14)
C9 C7 C8 C15 -6.1(2)
N1 C7 C9 C10 44.3(2)
C8 C7 C9 C10 -132.03(16)
N1 C7 C9 C14 -134.37(16)
C8 C7 C9 C14 49.3(2)
C14 C9 C10 C11 -1.0(2)
C7 C9 C10 C11 -179.69(14)
C9 C10 C11 C12 0.9(3)
C10 C11 C12 C13 0.1(3)
C11 C12 C13 C14 -1.1(3)
C12 C13 C14 C9 1.0(3)
C10 C9 C14 C13 0.0(2)
C7 C9 C14 C13 178.65(14)
N2 C8 C15 C16 -108(6)
C7 C8 C15 C16 70(6)
C8 C15 C16 C17 -23(7)
C15 C16 C17 C18 -56.4(18)
C15 C16 C17 C22 119.5(18)
C22 C17 C18 C19 -2.4(3)
C16 C17 C18 C19 173.60(16)
C17 C18 C19 C20 0.3(3)
C18 C19 C20 C21 1.3(3)
C19 C20 C21 C22 -0.8(3)
C20 C21 C22 C17 -1.3(3)
C18 C17 C22 C21 2.9(3)
C16 C17 C22 C21 -173.08(15)

loop_
_cod_related_entry_id
_cod_related_entry_database
_cod_related_entry_code
1 ChemSpider 30657820
